data_4100946
loop_
_publ_author_name
'Ilia A. Guzei'

_journal_name_full 'Journal of the American Chemical Society'
_journal_year 2005
_chemical_formula_sum 'C27 H39 B Fe N2 O5 Si'
_chemical_formula_weight 566.35
_space_group_IT_number 2
_symmetry_cell_setting triclinic
_symmetry_space_group_name_Hall '-P 1'
_symmetry_space_group_name_H-M 'P -1'
_cell_angle_alpha 96.9350(10)
_cell_angle_beta 92.9950(10)
_cell_angle_gamma 107.6400(10)
_cell_formula_units_Z 2
_cell_length_a 10.5502(9)
_cell_length_b 11.3979(9)
_cell_length_c 14.2293(12)
_cell_measurement_temperature 193(2)
_cell_volume 1611.5(2)
_diffrn_ambient_temperature 193(2)
_exptl_crystal_density_diffrn 1.167
_cod_depositor_comments
;
The following automatic conversions were performed:
'_symmetry_cell_setting' value 'Triclinic' changed to 'triclinic'
according to '/home/saulius/struct/CIF-dictionaries/cif_core.dic'
dictionary named 'cif_core.dic' version 2.4.1 from 2010-06-29.

Automatic conversion script
Id: cif_fix_enum 1527 2010-12-29 10:47:43Z saulius 
;
_cod_database_code 4100946

loop_
_symmetry_equiv_pos_as_xyz
'x, y, z'
'-x, -y, -z'

loop_
_atom_site_label
_atom_site_type_symbol
_atom_site_fract_x
_atom_site_fract_y
_atom_site_fract_z
_atom_site_U_iso_or_equiv
_atom_site_adp_type
_atom_site_occupancy
_atom_site_symmetry_multiplicity
_atom_site_calc_flag
_atom_site_refinement_flags
_atom_site_disorder_assembly
_atom_site_disorder_group
Fe1 Fe 0.41205(6) 0.09337(5) 0.21685(4) 0.0261(3) Uani 1 1 d . . .
Si1 Si 0.40364(14) -0.07499(12) 0.29639(10) 0.0353(4) Uani 1 1 d . . .
O1 O 0.5823(4) -0.0018(3) 0.0946(3) 0.0529(10) Uani 1 1 d . . .
O2 O 0.1724(4) -0.0854(4) 0.1151(3) 0.0603(11) Uani 1 1 d . . .
O3 O 0.6593(3) 0.3640(3) 0.1904(2) 0.0285(7) Uani 1 1 d . . .
O4 O 0.7872(5) 0.6701(4) 0.1522(3) 0.0649(12) Uani 1 1 d . . .
O5 O 0.7930(4) 0.6372(3) 0.3023(3) 0.0468(9) Uani 1 1 d . . .
N1 N 0.4135(4) 0.2777(3) 0.2024(3) 0.0266(8) Uani 1 1 d . . .
N2 N 0.8899(4) 0.1126(4) 0.1763(3) 0.0389(10) Uani 1 1 d . . .
B1 B 0.5544(5) 0.2973(4) 0.2361(4) 0.0278(11) Uani 1 1 d . . .
C5 C 0.3335(5) 0.2260(4) 0.2725(3) 0.0307(10) Uani 1 1 d . . .
H5 H 0.2358 0.2148 0.2728 0.037 Uiso 1 1 calc R . .
C4 C 0.4119(5) 0.2026(4) 0.3455(3) 0.0335(11) Uani 1 1 d . . .
H4 H 0.3785 0.1700 0.4047 0.040 Uiso 1 1 calc R . .
C3 C 0.5451(5) 0.2325(4) 0.3234(3) 0.0292(10) Uani 1 1 d . . .
H3 H 0.6216 0.2226 0.3628 0.035 Uiso 1 1 calc R . .
C6 C 0.3606(4) 0.3237(4) 0.1185(3) 0.0315(11) Uani 1 1 d . . .
C7 C 0.4005(6) 0.4646(5) 0.1423(4) 0.0502(14) Uani 1 1 d . . .
H7A H 0.3580 0.4867 0.1985 0.075 Uiso 1 1 calc R . .
H7B H 0.3714 0.4991 0.0884 0.075 Uiso 1 1 calc R . .
H7C H 0.4978 0.4988 0.1555 0.075 Uiso 1 1 calc R . .
C8 C 0.2098(5) 0.2697(5) 0.1004(4) 0.0472(13) Uani 1 1 d . . .
H8A H 0.1840 0.1787 0.0933 0.071 Uiso 1 1 calc R . .
H8B H 0.1797 0.2952 0.0421 0.071 Uiso 1 1 calc R . .
H8C H 0.1684 0.3003 0.1542 0.071 Uiso 1 1 calc R . .
C9 C 0.4243(5) 0.2869(5) 0.0317(4) 0.0454(13) Uani 1 1 d . . .
H9A H 0.5217 0.3177 0.0448 0.068 Uiso 1 1 calc R . .
H9B H 0.3974 0.3230 -0.0221 0.068 Uiso 1 1 calc R . .
H9C H 0.3949 0.1960 0.0162 0.068 Uiso 1 1 calc R . .
C10 C 0.5180(5) 0.0387(4) 0.1438(4) 0.0364(12) Uani 1 1 d . . .
C11 C 0.2675(5) -0.0115(5) 0.1563(4) 0.0385(12) Uani 1 1 d . . .
C12 C 0.2576(6) -0.1153(5) 0.3683(4) 0.0503(14) Uani 1 1 d . . .
H12A H 0.2598 -0.1851 0.4017 0.075 Uiso 1 1 calc R . .
H12B H 0.1747 -0.1388 0.3262 0.075 Uiso 1 1 calc R . .
H12C H 0.2616 -0.0431 0.4147 0.075 Uiso 1 1 calc R . .
C13 C 0.3897(6) -0.2224(5) 0.2147(4) 0.0506(14) Uani 1 1 d . . .
H13A H 0.3849 -0.2898 0.2525 0.076 Uiso 1 1 calc R . .
H13B H 0.4682 -0.2093 0.1786 0.076 Uiso 1 1 calc R . .
H13C H 0.3088 -0.2448 0.1707 0.076 Uiso 1 1 calc R . .
C14 C 0.5583(6) -0.0441(5) 0.3790(4) 0.0513(14) Uani 1 1 d . . .
H14A H 0.5670 0.0282 0.4268 0.077 Uiso 1 1 calc R . .
H14B H 0.6367 -0.0272 0.3427 0.077 Uiso 1 1 calc R . .
H14C H 0.5520 -0.1170 0.4108 0.077 Uiso 1 1 calc R . .
C15 C 0.7923(4) 0.3963(4) 0.2374(3) 0.0305(10) Uani 1 1 d . . .
H15 H 0.7881 0.4238 0.3063 0.037 Uiso 1 1 calc R . .
C16 C 0.8443(4) 0.2881(4) 0.2304(3) 0.0307(10) Uani 1 1 d . . .
C17 C 0.9075(5) 0.2495(4) 0.3080(4) 0.0349(11) Uani 1 1 d . . .
C18 C 0.9433(5) 0.2954(5) 0.4047(4) 0.0439(13) Uani 1 1 d . . .
H18 H 0.9256 0.3685 0.4318 0.053 Uiso 1 1 calc R . .
C19 C 1.0042(6) 0.2333(6) 0.4597(4) 0.0538(15) Uani 1 1 d . . .
H19 H 1.0282 0.2640 0.5253 0.065 Uiso 1 1 calc R . .
C20 C 1.0316(6) 0.1269(6) 0.4217(5) 0.0562(16) Uani 1 1 d . . .
H20 H 1.0752 0.0872 0.4617 0.067 Uiso 1 1 calc R . .
C21 C 0.9972(5) 0.0769(5) 0.3272(4) 0.0478(14) Uani 1 1 d . . .
H21 H 1.0152 0.0034 0.3014 0.057 Uiso 1 1 calc R . .
C22 C 0.9347(5) 0.1397(5) 0.2716(4) 0.0373(12) Uani 1 1 d . . .
C23 C 0.8372(5) 0.2020(4) 0.1537(3) 0.0347(11) Uani 1 1 d . . .
H23 H 0.8000 0.2039 0.0919 0.042 Uiso 1 1 calc R . .
C24 C 0.8857(6) -0.0007(5) 0.1132(4) 0.0527(15) Uani 1 1 d . . .
H24A H 0.8238 -0.0732 0.1349 0.079 Uiso 1 1 calc R . .
H24B H 0.9752 -0.0097 0.1143 0.079 Uiso 1 1 calc R . .
H24C H 0.8552 0.0051 0.0482 0.079 Uiso 1 1 calc R . .
C25 C 0.8773(5) 0.5098(4) 0.1947(4) 0.0357(11) Uani 1 1 d . . .
C26 C 1.0180(5) 0.5558(5) 0.2474(5) 0.0581(16) Uani 1 1 d . . .
H26A H 1.0689 0.6345 0.2273 0.087 Uiso 1 1 calc R . .
H26B H 1.0637 0.4936 0.2324 0.087 Uiso 1 1 calc R . .
H26C H 1.0113 0.5686 0.3161 0.087 Uiso 1 1 calc R . .
C27 C 0.8822(7) 0.4784(6) 0.0881(5) 0.0611(17) Uani 1 1 d . . .
H27A H 0.7911 0.4417 0.0573 0.092 Uiso 1 1 calc R . .
H27B H 0.9319 0.4188 0.0766 0.092 Uiso 1 1 calc R . .
H27C H 0.9269 0.5544 0.0620 0.092 Uiso 1 1 calc R . .
C28 C 0.8142(5) 0.6138(5) 0.2112(4) 0.0403(12) Uani 1 1 d . . .
C29 C 0.7344(6) 0.7354(6) 0.3253(5) 0.0586(16) Uani 1 1 d . . .
H29A H 0.7918 0.8130 0.3073 0.088 Uiso 1 1 calc R . .
H29B H 0.7259 0.7469 0.3938 0.088 Uiso 1 1 calc R . .
H29C H 0.6458 0.7128 0.2905 0.088 Uiso 1 1 calc R . .

loop_
_atom_site_aniso_label
_atom_site_aniso_U_11
_atom_site_aniso_U_22
_atom_site_aniso_U_33
_atom_site_aniso_U_23
_atom_site_aniso_U_13
_atom_site_aniso_U_12
Fe1 0.0260(4) 0.0203(4) 0.0308(4) 0.0031(3) 0.0010(3) 0.0059(3)
Si1 0.0405(8) 0.0253(7) 0.0422(8) 0.0088(6) 0.0057(6) 0.0117(6)
O1 0.047(2) 0.041(2) 0.064(3) -0.0149(19) 0.017(2) 0.0114(18)
O2 0.041(2) 0.039(2) 0.088(3) -0.004(2) -0.021(2) 0.0035(19)
O3 0.0235(16) 0.0273(16) 0.0326(16) 0.0073(13) -0.0005(13) 0.0044(13)
O4 0.078(3) 0.060(3) 0.066(3) 0.026(2) 0.002(2) 0.030(2)
O5 0.053(2) 0.039(2) 0.053(2) 0.0058(17) 0.0006(18) 0.0229(18)
N1 0.028(2) 0.0166(18) 0.036(2) 0.0045(16) 0.0022(16) 0.0079(15)
N2 0.034(2) 0.032(2) 0.052(3) 0.0026(19) 0.0045(19) 0.0140(19)
B1 0.025(3) 0.018(2) 0.036(3) -0.004(2) -0.001(2) 0.003(2)
C5 0.028(2) 0.021(2) 0.040(3) 0.000(2) 0.010(2) 0.0043(19)
C4 0.039(3) 0.023(2) 0.035(3) -0.002(2) 0.010(2) 0.005(2)
C3 0.032(2) 0.021(2) 0.030(2) -0.0006(19) -0.0023(19) 0.0028(19)
C6 0.029(2) 0.024(2) 0.040(3) 0.009(2) -0.007(2) 0.005(2)
C7 0.058(4) 0.032(3) 0.062(4) 0.012(3) -0.006(3) 0.017(3)
C8 0.037(3) 0.041(3) 0.065(4) 0.014(3) -0.008(3) 0.014(2)
C9 0.047(3) 0.056(3) 0.036(3) 0.007(2) -0.002(2) 0.020(3)
C10 0.034(3) 0.026(3) 0.041(3) 0.002(2) -0.003(2) 0.001(2)
C11 0.044(3) 0.031(3) 0.046(3) 0.005(2) 0.004(2) 0.019(3)
C12 0.058(4) 0.039(3) 0.057(3) 0.013(3) 0.014(3) 0.015(3)
C13 0.067(4) 0.029(3) 0.061(4) 0.009(3) 0.009(3) 0.022(3)
C14 0.059(4) 0.047(3) 0.051(3) 0.011(3) -0.004(3) 0.022(3)
C15 0.025(2) 0.031(3) 0.033(2) 0.007(2) 0.0003(19) 0.005(2)
C16 0.024(2) 0.032(3) 0.036(3) 0.008(2) 0.0002(19) 0.007(2)
C17 0.026(2) 0.032(3) 0.043(3) 0.009(2) 0.007(2) 0.002(2)
C18 0.038(3) 0.047(3) 0.045(3) 0.009(2) 0.001(2) 0.009(2)
C19 0.047(3) 0.072(4) 0.045(3) 0.025(3) 0.000(3) 0.015(3)
C20 0.041(3) 0.064(4) 0.071(4) 0.036(3) 0.007(3) 0.017(3)
C21 0.032(3) 0.040(3) 0.075(4) 0.025(3) 0.007(3) 0.011(2)
C22 0.027(2) 0.035(3) 0.048(3) 0.006(2) 0.004(2) 0.008(2)
C23 0.031(3) 0.034(3) 0.039(3) 0.007(2) -0.002(2) 0.010(2)
C24 0.046(3) 0.044(3) 0.071(4) -0.002(3) 0.004(3) 0.022(3)
C25 0.028(2) 0.030(3) 0.046(3) 0.011(2) 0.006(2) 0.002(2)
C26 0.032(3) 0.036(3) 0.099(5) 0.014(3) 0.002(3) 0.000(2)
C27 0.071(4) 0.054(4) 0.068(4) 0.027(3) 0.036(3) 0.020(3)
C28 0.025(3) 0.035(3) 0.055(3) 0.012(3) -0.003(2) 0.001(2)
C29 0.061(4) 0.046(3) 0.076(4) 0.003(3) 0.001(3) 0.031(3)

loop_
_geom_bond_atom_site_label_1
_geom_bond_atom_site_label_2
_geom_bond_distance
_geom_bond_site_symmetry_2
_geom_bond_publ_flag
Fe1 C11 1.734(5) . ?
Fe1 C10 1.762(5) . ?
Fe1 C5 2.034(4) . ?
Fe1 C4 2.087(5) . ?
Fe1 N1 2.131(3) . ?
Fe1 C3 2.152(4) . ?
Fe1 Si1 2.3244(14) . ?
Fe1 B1 2.328(5) . ?
Si1 C12 1.865(6) . ?
Si1 C14 1.876(6) . ?
Si1 C13 1.886(5) . ?
O1 C10 1.151(6) . ?
O2 C11 1.170(6) . ?
O3 B1 1.383(6) . ?
O3 C15 1.442(5) . ?
O4 C28 1.189(6) . ?
O5 C28 1.337(7) . ?
O5 C29 1.447(6) . ?
N1 C5 1.408(6) . ?
N1 B1 1.480(6) . ?
N1 C6 1.507(6) . ?
N2 C23 1.361(6) . ?
N2 C22 1.379(7) . ?
N2 C24 1.469(7) . ?
B1 C3 1.513(7) . ?
C5 C4 1.394(7) . ?
C4 C3 1.404(7) . ?
C6 C9 1.512(7) . ?
C6 C8 1.517(7) . ?
C6 C7 1.521(7) . ?
C15 C16 1.489(7) . ?
C15 C25 1.546(6) . ?
C16 C23 1.359(7) . ?
C16 C17 1.441(7) . ?
C17 C18 1.400(7) . ?
C17 C22 1.411(7) . ?
C18 C19 1.373(8) . ?
C19 C20 1.384(9) . ?
C20 C21 1.379(9) . ?
C21 C22 1.394(7) . ?
C25 C27 1.523(8) . ?
C25 C28 1.527(7) . ?
C25 C26 1.536(7) . ?
